data_7048440
loop_
_publ_author_name
'Zhu, Diya'
'LaFortune, James H. W.'
'Melen, Rebecca L.'
'Stephan, Douglas W.'

_publ_section_title
;
 Electrophilic boron carboxylate and phosphinate complexes.
;
_journal_issue 6
_journal_name_full 'Dalton transactions (Cambridge, England : 2003)'
_journal_page_first 2038
_journal_page_last 2045
_journal_paper_doi 10.1039/c8dt04818e
_journal_volume 48
_journal_year 2019
_chemical_formula_moiety 'C26 H10 B2 F10 O5'
_chemical_formula_sum 'C26 H10 B2 F10 O5'
_chemical_formula_weight 613.96
_space_group_crystal_system triclinic
_space_group_IT_number 2
_space_group_name_Hall '-P 1'
_space_group_name_H-M_alt 'P -1'
_symmetry_space_group_name_Hall '-P 1'
_symmetry_space_group_name_H-M 'P -1'
_atom_sites_solution_hydrogens geom
_audit_creation_method SHELXL-2014/7
_audit_update_record
;
2018-12-05 deposited with the CCDC.
2019-01-08 downloaded from the CCDC.
;
_cell_angle_alpha 89.744(5)
_cell_angle_beta 76.108(4)
_cell_angle_gamma 89.936(5)
_cell_formula_units_Z 2
_cell_length_a 8.0225(15)
_cell_length_b 11.695(2)
_cell_length_c 13.036(3)
_cell_measurement_reflns_used 4706
_cell_measurement_temperature 150(2)
_cell_measurement_theta_max 26.41
_cell_measurement_theta_min 2.38
_cell_volume 1187.3(4)
_computing_cell_refinement 'Bruker SAINT'
_computing_data_collection 'Bruker APEX2'
_computing_data_reduction 'Bruker SAINT'
_computing_molecular_graphics 'Bruker SHELXTL'
_computing_publication_material 'Bruker SHELXTL'
_computing_structure_refinement 'SHELXL-2014/7 (Sheldrick, 2014)'
_computing_structure_solution 'SHELXS-97 (Sheldrick 2008)'
_diffrn_ambient_temperature 150(2)
_diffrn_measured_fraction_theta_full 0.998
_diffrn_measured_fraction_theta_max 0.996
_diffrn_measurement_device_type 'Bruker APEX-II CCD'
_diffrn_measurement_method '\f and \w scans'
_diffrn_radiation_type MoK\a
_diffrn_radiation_wavelength 0.71073
_diffrn_reflns_av_R_equivalents 0.0539
_diffrn_reflns_av_unetI/netI 0.0599
_diffrn_reflns_Laue_measured_fraction_full 0.998
_diffrn_reflns_Laue_measured_fraction_max 0.996
_diffrn_reflns_limit_h_max 10
_diffrn_reflns_limit_h_min -7
_diffrn_reflns_limit_k_max 15
_diffrn_reflns_limit_k_min -15
_diffrn_reflns_limit_l_max 16
_diffrn_reflns_limit_l_min -16
_diffrn_reflns_number 26312
_diffrn_reflns_point_group_measured_fraction_full 0.998
_diffrn_reflns_point_group_measured_fraction_max 0.996
_diffrn_reflns_theta_full 25.242
_diffrn_reflns_theta_max 27.484
_diffrn_reflns_theta_min 3.143
_exptl_absorpt_coefficient_mu 0.168
_exptl_absorpt_correction_type none
_exptl_crystal_colour colourless
_exptl_crystal_density_diffrn 1.717
_exptl_crystal_description shard
_exptl_crystal_F_000 612
_exptl_crystal_size_max 0.050
_exptl_crystal_size_mid 0.040
_exptl_crystal_size_min 0.020
_refine_diff_density_max 0.326
_refine_diff_density_min -0.273
_refine_diff_density_rms 0.055
_refine_ls_extinction_method none
_refine_ls_goodness_of_fit_ref 1.035
_refine_ls_hydrogen_treatment constr
_refine_ls_matrix_type full
_refine_ls_number_parameters 388
_refine_ls_number_reflns 5436
_refine_ls_number_restraints 0
_refine_ls_restrained_S_all 1.035
_refine_ls_R_factor_all 0.0955
_refine_ls_R_factor_gt 0.0473
_refine_ls_shift/su_max 0.001
_refine_ls_shift/su_mean 0.000
_refine_ls_structure_factor_coef Fsqd
_refine_ls_weighting_details 'w=1/[\s^2^(Fo^2^)+(0.0436P)^2^+0.3738P] where P=(Fo^2^+2Fc^2^)/3'
_refine_ls_weighting_scheme calc
_refine_ls_wR_factor_gt 0.0954
_refine_ls_wR_factor_ref 0.1105
_reflns_Friedel_coverage 0.000
_reflns_number_gt 3429
_reflns_number_total 5436
_reflns_threshold_expression 'I > 2\s(I)'
_cod_data_source_file c8dt04818e2.cif
_cod_data_source_block Ph
_cod_depositor_comments
;
The following automatic conversions were performed:

'_exptl_absorpt_correction_type' value 'NONE' changed to 'none'
according to
/home/data/users/saulius/crontab/automatic-downloads/rss-feeds/RSC/lib/dictionaries/cif_core.dic
dictionary named 'cif_core.dic' version 2.4.2 from 2011-04-26.

Automatic conversion script
Id: cif_fix_values 4973 2017-02-22 13:04:09Z antanas 

 Adding full bibliography for 7048439--7048444.cif.
;
_cod_database_code 7048440
_shelx_shelxl_version_number 2014/7
_shelx_space_group_comment
;
The symmetry employed for this shelxl refinement is uniquely defined
by the following loop, which should always be used as a source of
symmetry information in preference to the above space-group names.
They are only intended as comments.
;
_shelx_estimated_absorpt_t_min 0.992
_shelx_estimated_absorpt_t_max 0.997

loop_
_space_group_symop_operation_xyz
'x, y, z'
'-x, -y, -z'

loop_
_atom_site_label
_atom_site_type_symbol
_atom_site_fract_x
_atom_site_fract_y
_atom_site_fract_z
_atom_site_U_iso_or_equiv
_atom_site_adp_type
_atom_site_occupancy
_atom_site_site_symmetry_order
_atom_site_calc_flag
_atom_site_refinement_flags_posn
_atom_site_refinement_flags_adp
F10 F 0.23119(17) 0.59185(11) 0.73484(9) 0.0294(3) Uani 1 1 d . .
F06 F 0.32134(16) 0.43854(11) 1.05353(9) 0.0281(3) Uani 1 1 d . .
F07 F 0.10949(16) 0.59369(12) 1.16177(10) 0.0321(3) Uani 1 1 d . .
F05 F 0.56665(17) 0.27294(12) 0.43075(10) 0.0330(3) Uani 1 1 d . .
F01 F 0.25271(18) 0.11660(11) 0.75481(10) 0.0342(4) Uani 1 1 d . .
F08 F -0.05080(17) 0.74657(12) 1.06028(11) 0.0370(4) Uani 1 1 d . .
O05 O 0.34446(17) 0.35640(12) 0.74226(11) 0.0166(3) Uani 1 1 d . .
O04 O 0.56880(17) 0.49227(12) 0.75022(11) 0.0180(3) Uani 1 1 d . .
O01 O 0.60072(17) 0.38312(12) 0.60546(11) 0.0185(3) Uani 1 1 d . .
O03 O 0.49714(17) 0.33811(12) 0.87874(11) 0.0187(3) Uani 1 1 d . .
F09 F 0.01206(18) 0.74403(12) 0.84570(11) 0.0378(4) Uani 1 1 d . .
F03 F 0.20463(19) -0.03990(13) 0.43417(12) 0.0439(4) Uani 1 1 d . .
F04 F 0.43189(19) 0.11600(13) 0.32736(10) 0.0420(4) Uani 1 1 d . .
F02 F 0.1183(2) -0.03896(12) 0.64925(12) 0.0452(4) Uani 1 1 d . .
O02 O 0.58954(18) 0.23076(12) 0.73377(11) 0.0190(3) Uani 1 1 d . .
C01 C 0.6344(2) 0.47341(18) 0.65243(16) 0.0175(5) Uani 1 1 d . .
C14 C 0.5723(3) 0.24873(18) 0.83195(17) 0.0188(5) Uani 1 1 d . .
C15 C 0.6419(3) 0.16525(18) 0.89472(16) 0.0189(5) Uani 1 1 d . .
C02 C 0.7562(3) 0.55565(18) 0.59175(17) 0.0181(5) Uani 1 1 d . .
C03 C 0.7985(3) 0.55160(19) 0.48208(17) 0.0202(5) Uani 1 1 d . .
H00A H 0.7475 0.4959 0.4464 0.024 Uiso 1 1 calc R U
C08 C 0.4126(2) 0.20402(18) 0.59836(16) 0.0167(5) Uani 1 1 d . .
C22 C 0.2505(3) 0.51320(19) 0.99721(16) 0.0192(5) Uani 1 1 d . .
C26 C 0.2032(3) 0.58870(18) 0.84105(16) 0.0200(5) Uani 1 1 d . .
C25 C 0.0902(3) 0.66823(18) 0.89654(18) 0.0232(5) Uani 1 1 d . .
C24 C 0.0577(3) 0.66951(19) 1.00480(18) 0.0239(5) Uani 1 1 d . .
C13 C 0.4556(3) 0.19811(18) 0.48920(17) 0.0198(5) Uani 1 1 d . .
C21 C 0.2871(2) 0.50737(17) 0.88809(16) 0.0170(5) Uani 1 1 d . .
C09 C 0.2991(3) 0.12055(19) 0.64840(17) 0.0223(5) Uani 1 1 d . .
C07 C 0.8309(3) 0.63699(18) 0.64489(18) 0.0232(5) Uani 1 1 d . .
H00B H 0.7999 0.6409 0.7199 0.028 Uiso 1 1 calc R U
C10 C 0.2289(3) 0.03906(19) 0.59553(19) 0.0266(5) Uani 1 1 d . .
C23 C 0.1390(3) 0.59203(19) 1.05546(16) 0.0210(5) Uani 1 1 d . .
C12 C 0.3877(3) 0.1172(2) 0.43349(17) 0.0259(5) Uani 1 1 d . .
C11 C 0.2734(3) 0.03840(19) 0.48719(19) 0.0273(6) Uani 1 1 d . .
C16 C 0.5979(3) 0.1710(2) 1.00472(18) 0.0253(5) Uani 1 1 d . .
H00C H 0.5245 0.2300 1.0396 0.030 Uiso 1 1 calc R U
C17 C 0.6621(3) 0.0901(2) 1.06232(19) 0.0304(6) Uani 1 1 d . .
H00D H 0.6324 0.0930 1.1373 0.036 Uiso 1 1 calc R U
C05 C 0.9923(3) 0.7079(2) 0.47736(19) 0.0272(6) Uani 1 1 d . .
H01A H 1.0746 0.7599 0.4381 0.033 Uiso 1 1 calc R U
C04 C 0.9152(3) 0.6291(2) 0.42497(18) 0.0253(5) Uani 1 1 d . .
H01B H 0.9423 0.6282 0.3499 0.030 Uiso 1 1 calc R U
C20 C 0.7493(3) 0.0792(2) 0.84345(18) 0.0265(5) Uani 1 1 d . .
H01C H 0.7781 0.0750 0.7685 0.032 Uiso 1 1 calc R U
C06 C 0.9507(3) 0.7117(2) 0.5866(2) 0.0297(6) Uani 1 1 d . .
H01D H 1.0048 0.7661 0.6218 0.036 Uiso 1 1 calc R U
C19 C 0.8139(3) 0.0000(2) 0.9026(2) 0.0347(6) Uani 1 1 d . .
H01E H 0.8893 -0.0582 0.8683 0.042 Uiso 1 1 calc R U
C18 C 0.7690(3) 0.0052(2) 1.0115(2) 0.0339(6) Uani 1 1 d . .
H01F H 0.8124 -0.0503 1.0518 0.041 Uiso 1 1 calc R U
B02 B 0.4135(3) 0.4196(2) 0.81332(19) 0.0173(5) Uani 1 1 d . .
B01 B 0.4748(3) 0.2980(2) 0.67065(19) 0.0175(5) Uani 1 1 d . .

loop_
_atom_site_aniso_label
_atom_site_aniso_U_11
_atom_site_aniso_U_22
_atom_site_aniso_U_33
_atom_site_aniso_U_23
_atom_site_aniso_U_13
_atom_site_aniso_U_12
F10 0.0422(8) 0.0286(8) 0.0168(7) 0.0008(6) -0.0061(6) 0.0095(6)
F06 0.0340(7) 0.0347(8) 0.0166(7) -0.0019(6) -0.0081(6) 0.0100(6)
F07 0.0331(7) 0.0437(9) 0.0170(7) -0.0109(6) -0.0012(6) 0.0026(6)
F05 0.0375(8) 0.0400(9) 0.0183(7) -0.0012(6) -0.0005(6) -0.0126(7)
F01 0.0507(9) 0.0304(8) 0.0185(7) 0.0025(6) -0.0023(6) -0.0139(7)
F08 0.0348(8) 0.0329(8) 0.0383(9) -0.0147(7) 0.0008(6) 0.0129(6)
O05 0.0179(7) 0.0169(8) 0.0149(7) -0.0026(6) -0.0037(6) -0.0003(6)
O04 0.0185(7) 0.0199(8) 0.0149(8) -0.0038(6) -0.0023(6) -0.0003(6)
O01 0.0207(8) 0.0180(8) 0.0161(8) -0.0029(6) -0.0029(6) -0.0029(6)
O03 0.0237(8) 0.0178(8) 0.0145(8) -0.0022(6) -0.0041(6) 0.0033(6)
F09 0.0466(9) 0.0292(8) 0.0391(9) -0.0020(7) -0.0133(7) 0.0185(7)
F03 0.0532(9) 0.0387(9) 0.0440(9) -0.0186(7) -0.0197(8) -0.0099(7)
F04 0.0554(9) 0.0528(10) 0.0182(8) -0.0124(7) -0.0093(7) -0.0046(8)
F02 0.0568(10) 0.0299(9) 0.0463(10) -0.0003(7) -0.0069(8) -0.0239(7)
O02 0.0226(8) 0.0194(8) 0.0155(8) -0.0035(6) -0.0057(6) 0.0039(6)
C01 0.0154(10) 0.0182(12) 0.0203(12) -0.0033(9) -0.0072(9) 0.0037(9)
C14 0.0167(10) 0.0193(12) 0.0199(12) -0.0018(9) -0.0032(9) -0.0045(9)
C15 0.0204(11) 0.0184(12) 0.0191(12) 0.0008(9) -0.0071(9) -0.0028(9)
C02 0.0170(11) 0.0158(11) 0.0214(12) 0.0014(9) -0.0046(9) 0.0023(9)
C03 0.0176(11) 0.0234(12) 0.0196(12) -0.0022(9) -0.0045(9) 0.0032(9)
C08 0.0163(10) 0.0172(11) 0.0169(11) -0.0025(9) -0.0045(9) 0.0027(9)
C22 0.0189(11) 0.0209(12) 0.0183(12) 0.0002(9) -0.0055(9) -0.0033(9)
C26 0.0240(11) 0.0199(12) 0.0160(11) -0.0012(9) -0.0047(9) -0.0025(9)
C25 0.0257(12) 0.0170(12) 0.0285(13) 0.0008(10) -0.0097(10) 0.0043(9)
C24 0.0186(11) 0.0210(12) 0.0287(13) -0.0120(10) 0.0010(10) 0.0012(9)
C13 0.0190(11) 0.0191(12) 0.0208(12) -0.0009(9) -0.0040(9) -0.0005(9)
C21 0.0162(10) 0.0160(11) 0.0187(11) -0.0021(9) -0.0038(9) -0.0029(9)
C09 0.0284(12) 0.0195(12) 0.0186(12) -0.0042(9) -0.0048(10) 0.0013(10)
C07 0.0259(12) 0.0181(12) 0.0252(13) -0.0042(10) -0.0049(10) -0.0007(10)
C10 0.0304(12) 0.0176(12) 0.0315(14) 0.0002(10) -0.0071(11) -0.0062(10)
C23 0.0201(11) 0.0264(13) 0.0143(11) -0.0053(9) 0.0000(9) -0.0042(9)
C12 0.0332(13) 0.0306(14) 0.0151(12) -0.0076(10) -0.0079(10) 0.0050(11)
C11 0.0315(13) 0.0212(13) 0.0329(14) -0.0130(11) -0.0148(11) 0.0005(10)
C16 0.0265(12) 0.0266(13) 0.0234(13) 0.0010(10) -0.0071(10) 0.0000(10)
C17 0.0323(13) 0.0352(15) 0.0245(13) 0.0084(11) -0.0086(11) -0.0029(11)
C05 0.0202(12) 0.0207(13) 0.0373(15) 0.0099(11) -0.0003(10) -0.0011(10)
C04 0.0246(12) 0.0274(13) 0.0214(12) 0.0051(10) -0.0005(10) 0.0043(10)
C20 0.0322(13) 0.0255(13) 0.0223(13) -0.0003(10) -0.0073(10) 0.0049(10)
C06 0.0278(13) 0.0191(13) 0.0428(16) -0.0014(11) -0.0096(11) -0.0068(10)
C19 0.0372(14) 0.0275(14) 0.0408(16) 0.0016(12) -0.0120(12) 0.0105(11)
C18 0.0363(14) 0.0315(15) 0.0363(15) 0.0141(12) -0.0139(12) 0.0026(12)
B02 0.0188(12) 0.0184(13) 0.0145(12) 0.0023(10) -0.0037(10) -0.0006(10)
B01 0.0198(12) 0.0174(13) 0.0154(13) 0.0004(10) -0.0041(10) 0.0003(10)

loop_
_atom_type_symbol
_atom_type_description
_atom_type_scat_dispersion_real
_atom_type_scat_dispersion_imag
_atom_type_scat_source
C C 0.0033 0.0016 'International Tables Vol C Tables 4.2.6.8 and 6.1.1.4'
H H 0.0000 0.0000 'International Tables Vol C Tables 4.2.6.8 and 6.1.1.4'
B B 0.0013 0.0007 'International Tables Vol C Tables 4.2.6.8 and 6.1.1.4'
O O 0.0106 0.0060 'International Tables Vol C Tables 4.2.6.8 and 6.1.1.4'
F F 0.0171 0.0103 'International Tables Vol C Tables 4.2.6.8 and 6.1.1.4'

loop_
_geom_angle_atom_site_label_1
_geom_angle_atom_site_label_2
_geom_angle_atom_site_label_3
_geom_angle
B02 O05 B01 110.47(16)
C01 O04 B02 120.89(17)
C01 O01 B01 117.33(16)
C14 O03 B02 117.22(16)
C14 O02 B01 120.23(16)
O04 C01 O01 122.58(19)
O04 C01 C02 119.12(19)
O01 C01 C02 118.28(18)
O02 C14 O03 122.70(19)
O02 C14 C15 119.05(19)
O03 C14 C15 118.25(19)
C20 C15 C16 120.5(2)
C20 C15 C14 119.24(19)
C16 C15 C14 120.23(19)
C03 C02 C07 120.6(2)
C03 C02 C01 119.9(2)
C07 C02 C01 119.47(19)
C04 C03 C02 119.7(2)
C04 C03 H00A 120.2
C02 C03 H00A 120.2
C13 C08 C09 114.82(19)
C13 C08 B01 127.20(19)
C09 C08 B01 117.95(18)
F06 C22 C23 115.75(18)
F06 C22 C21 120.80(18)
C23 C22 C21 123.4(2)
F10 C26 C25 116.73(19)
F10 C26 C21 119.38(18)
C25 C26 C21 123.9(2)
F09 C25 C24 120.03(19)
F09 C25 C26 120.7(2)
C24 C25 C26 119.3(2)
F08 C24 C23 120.4(2)
F08 C24 C25 120.2(2)
C23 C24 C25 119.34(19)
F05 C13 C08 121.02(19)
F05 C13 C12 116.01(19)
C08 C13 C12 123.0(2)
C22 C21 C26 114.34(19)
C22 C21 B02 127.39(19)
C26 C21 B02 118.27(18)
F01 C09 C10 116.7(2)
F01 C09 C08 119.57(19)
C10 C09 C08 123.7(2)
C06 C07 C02 118.9(2)
C06 C07 H00B 120.6
C02 C07 H00B 120.6
F02 C10 C11 120.4(2)
F02 C10 C09 120.5(2)
C11 C10 C09 119.1(2)
F07 C23 C24 119.72(19)
F07 C23 C22 120.6(2)
C24 C23 C22 119.7(2)
F04 C12 C11 119.8(2)
F04 C12 C13 120.7(2)
C11 C12 C13 119.5(2)
F03 C11 C12 120.3(2)
F03 C11 C10 119.9(2)
C12 C11 C10 119.9(2)
C17 C16 C15 119.2(2)
C17 C16 H00C 120.4
C15 C16 H00C 120.4
C18 C17 C16 120.2(2)
C18 C17 H00D 119.9
C16 C17 H00D 119.9
C04 C05 C06 120.5(2)
C04 C05 H01A 119.8
C06 C05 H01A 119.8
C05 C04 C03 119.8(2)
C05 C04 H01B 120.1
C03 C04 H01B 120.1
C19 C20 C15 119.3(2)
C19 C20 H01C 120.4
C15 C20 H01C 120.4
C07 C06 C05 120.5(2)
C07 C06 H01D 119.8
C05 C06 H01D 119.8
C18 C19 C20 120.1(2)
C18 C19 H01E 119.9
C20 C19 H01E 119.9
C17 C18 C19 120.6(2)
C17 C18 H01F 119.7
C19 C18 H01F 119.7
O05 B02 O03 109.55(18)
O05 B02 O04 109.31(17)
O03 B02 O04 103.15(15)
O05 B02 C21 116.78(17)
O03 B02 C21 110.91(17)
O04 B02 C21 106.20(17)
O05 B01 O01 109.97(18)
O05 B01 O02 109.25(17)
O01 B01 O02 102.82(16)
O05 B01 C08 116.07(18)
O01 B01 C08 112.25(17)
O02 B01 C08 105.50(16)

loop_
_geom_bond_atom_site_label_1
_geom_bond_atom_site_label_2
_geom_bond_distance
F10 C26 1.349(2)
F06 C22 1.349(2)
F07 C23 1.349(2)
F05 C13 1.345(2)
F01 C09 1.348(2)
F08 C24 1.340(2)
O05 B02 1.401(3)
O05 B01 1.402(3)
O04 C01 1.277(2)
O04 B02 1.567(3)
O01 C01 1.284(2)
O01 B01 1.522(3)
O03 C14 1.287(2)
O03 B02 1.533(3)
F09 C25 1.346(2)
F03 C11 1.346(2)
F04 C12 1.343(2)
F02 C10 1.345(3)
O02 C14 1.272(2)
O02 B01 1.581(3)
C01 C02 1.460(3)
C14 C15 1.465(3)
C15 C20 1.389(3)
C15 C16 1.394(3)
C02 C03 1.389(3)
C02 C07 1.397(3)
C03 C04 1.384(3)
C03 H00A 0.9500
C08 C13 1.383(3)
C08 C09 1.385(3)
C08 B01 1.607(3)
C22 C23 1.380(3)
C22 C21 1.384(3)
C26 C25 1.378(3)
C26 C21 1.387(3)
C25 C24 1.372(3)
C24 C23 1.372(3)
C13 C12 1.385(3)
C21 B02 1.602(3)
C09 C10 1.376(3)
C07 C06 1.382(3)
C07 H00B 0.9500
C10 C11 1.371(3)
C12 C11 1.366(3)
C16 C17 1.380(3)
C16 H00C 0.9500
C17 C18 1.374(3)
C17 H00D 0.9500
C05 C04 1.381(3)
C05 C06 1.383(3)
C05 H01A 0.9500
C04 H01B 0.9500
C20 C19 1.381(3)
C20 H01C 0.9500
C06 H01D 0.9500
C19 C18 1.380(4)
C19 H01E 0.9500
C18 H01F 0.9500
